data_2016767
loop_
_publ_author_name
'Weil, Matthias'
'St\"oger, Berthold'

_publ_section_title
;
 A non-twinned polymorph of CaTe~2~O~5~ from a hydrothermally grown
 crystal
;
_journal_coeditor_code IZ3054
_journal_issue 9
_journal_name_full 'Acta Crystallographica Section C'
_journal_page_first i79
_journal_page_last i81
_journal_paper_doi 10.1107/S0108270108024827
_journal_volume 64
_journal_year 2008
_chemical_formula_iupac 'Ca Te2 O5'
_chemical_formula_structural 'Ca Te2 O5'
_chemical_formula_sum 'Ca O5 Te2'
_chemical_formula_weight 375.28
_chemical_name_systematic
;
Calcium pentaoxidoditellurate(IV)
;
_space_group_IT_number 14
_symmetry_cell_setting monoclinic
_symmetry_space_group_name_Hall '-P 2ybc'
_symmetry_space_group_name_H-M 'P 1 21/c 1'
_atom_sites_solution_primary direct
_atom_sites_solution_secondary difmap
_audit_creation_method SHELXL97
_cell_angle_alpha 90.00
_cell_angle_beta 115.109(4)
_cell_angle_gamma 90.00
_cell_formula_units_Z 4
_cell_length_a 9.382(2)
_cell_length_b 5.7095(14)
_cell_length_c 11.132(3)
_cell_measurement_reflns_used 1732
_cell_measurement_temperature 293(2)
_cell_measurement_theta_max 29.834
_cell_measurement_theta_min 3.724
_cell_volume 540.0(2)
_computing_cell_refinement 'SAINT (Bruker, 2002)'
_computing_data_collection 'SMART (Bruker, 2002)'
_computing_data_reduction 'SAINT (Bruker, 2002)'
_computing_molecular_graphics 'ATOMS (Dowty, 2006)'
_computing_publication_material 'SHELXL97 (Sheldrick, 2008)'
_computing_structure_refinement 'SHELXL97 (Sheldrick, 2008)'
_computing_structure_solution 'SHELXS97 (Sheldrick, 2008)'
_diffrn_ambient_temperature 293(2)
_diffrn_measured_fraction_theta_full 0.997
_diffrn_measured_fraction_theta_max 0.997
_diffrn_measurement_device_type 'Bruker APEX CCD'
_diffrn_measurement_method \w
_diffrn_radiation_monochromator graphite
_diffrn_radiation_source 'fine-focus sealed tube'
_diffrn_radiation_type MoK\a
_diffrn_radiation_wavelength 0.71073
_diffrn_reflns_av_R_equivalents 0.0386
_diffrn_reflns_av_sigmaI/netI 0.0380
_diffrn_reflns_limit_h_max 12
_diffrn_reflns_limit_h_min -13
_diffrn_reflns_limit_k_max 8
_diffrn_reflns_limit_k_min -8
_diffrn_reflns_limit_l_max 15
_diffrn_reflns_limit_l_min -14
_diffrn_reflns_number 5694
_diffrn_reflns_theta_full 29.98
_diffrn_reflns_theta_max 29.98
_diffrn_reflns_theta_min 3.72
_diffrn_standards_number 0
_exptl_absorpt_coefficient_mu 11.684
_exptl_absorpt_correction_T_max 0.7999
_exptl_absorpt_correction_T_min 0.4952
_exptl_absorpt_correction_type multi-scan
_exptl_absorpt_process_details 'SADABS (Bruker, 2002)'
_exptl_crystal_colour colourless
_exptl_crystal_density_diffrn 4.616
_exptl_crystal_density_method 'not measured'
_exptl_crystal_description fragment
_exptl_crystal_F_000 656
_exptl_crystal_size_max 0.07
_exptl_crystal_size_mid 0.04
_exptl_crystal_size_min 0.02
_refine_diff_density_max 1.958
_refine_diff_density_min -1.146
_refine_ls_extinction_method none
_refine_ls_goodness_of_fit_ref 1.069
_refine_ls_matrix_type full
_refine_ls_number_parameters 73
_refine_ls_number_reflns 1569
_refine_ls_number_restraints 0
_refine_ls_restrained_S_all 1.069
_refine_ls_R_factor_all 0.0445
_refine_ls_R_factor_gt 0.0355
_refine_ls_shift/su_max 0.001
_refine_ls_shift/su_mean 0.000
_refine_ls_structure_factor_coef Fsqd
_refine_ls_weighting_details 'w = 1/[\s^2^(Fo^2^)+(0.0394P)^2^+0.9268P] where P=(Fo^2^+2Fc^2^)/3'
_refine_ls_weighting_scheme calc
_refine_ls_wR_factor_gt 0.0753
_refine_ls_wR_factor_ref 0.0787
_reflns_number_gt 1352
_reflns_number_total 1569
_reflns_threshold_expression I>2\s(I)
_cod_data_source_file iz3054.cif
_cod_data_source_block I
_cod_original_sg_symbol_H-M 'P 21/c'
_cod_database_code 2016767
_cod_database_fobs_code 2016767

loop_
_symmetry_equiv_pos_as_xyz
'x, y, z'
'-x, y+1/2, -z+1/2'
'-x, -y, -z'
'x, -y-1/2, z-1/2'

loop_
_atom_site_type_symbol
_atom_site_label
_atom_site_fract_x
_atom_site_fract_y
_atom_site_fract_z
_atom_site_U_iso_or_equiv
_atom_site_adp_type
_atom_site_calc_flag
_atom_site_occupancy
Ca Ca 0.01913(15) 0.7969(2) 0.63901(12) 0.0138(2) Uani d 1
Te Te1 0.26400(5) 0.32196(7) 0.72052(4) 0.01340(12) Uani d 1
Te Te2 0.34909(5) 0.64469(7) 0.49039(4) 0.01257(12) Uani d 1
O O1 0.1455(5) 0.4895(8) 0.7882(4) 0.0150(9) Uani d 1
O O2 0.1183(6) 0.1442(8) 0.5884(4) 0.0199(10) Uani d 1
O O3 0.2264(6) 0.5903(8) 0.5982(5) 0.0185(9) Uani d 1
O O4 0.2030(5) 0.0176(8) 0.8467(4) 0.0176(9) Uani d 1
O O5 0.4774(6) 0.3938(9) 0.5903(5) 0.0182(9) Uani d 1

loop_
_atom_site_aniso_label
_atom_site_aniso_U_11
_atom_site_aniso_U_22
_atom_site_aniso_U_33
_atom_site_aniso_U_12
_atom_site_aniso_U_13
_atom_site_aniso_U_23
Ca 0.0167(6) 0.0150(6) 0.0105(5) 0.0028(5) 0.0064(5) 0.0016(4)
Te1 0.0113(2) 0.0169(2) 0.0105(2) 0.00192(14) 0.00315(15) -0.00057(13)
Te2 0.0117(2) 0.0147(2) 0.00964(19) -0.00146(14) 0.00295(14) -0.00065(13)
O1 0.017(2) 0.017(2) 0.015(2) 0.0026(17) 0.0105(18) 0.0043(17)
O2 0.027(3) 0.017(2) 0.010(2) -0.0062(19) 0.0022(19) -0.0026(16)
O3 0.018(2) 0.023(2) 0.018(2) 0.0068(19) 0.0105(19) 0.0060(18)
O4 0.016(2) 0.021(2) 0.011(2) 0.0002(18) 0.0011(17) 0.0042(17)
O5 0.017(2) 0.025(2) 0.015(2) 0.0067(19) 0.0090(18) 0.0105(18)

loop_
_atom_type_symbol
_atom_type_description
_atom_type_scat_dispersion_real
_atom_type_scat_dispersion_imag
_atom_type_scat_source
O O 0.0106 0.0060 'International Tables Vol C Tables 4.2.6.8 and 6.1.1.4'
Ca Ca 0.2262 0.3064 'International Tables Vol C Tables 4.2.6.8 and 6.1.1.4'
Te Te -0.5308 1.6751 'International Tables Vol C Tables 4.2.6.8 and 6.1.1.4'

loop_
_geom_angle_atom_site_label_1
_geom_angle_atom_site_label_2
_geom_angle_atom_site_label_3
_geom_angle_site_symmetry_1
_geom_angle_site_symmetry_3
_geom_angle
_geom_angle_publ_flag
O1 Ca O2 2_556 3_566 99.70(18) ?
O1 Ca O2 2_556 1_565 94.25(18) ?
O2 Ca O2 3_566 1_565 73.20(18) ?
O1 Ca O1 2_556 . 108.59(11) ?
O2 Ca O1 3_566 . 138.95(17) ?
O2 Ca O1 1_565 . 131.45(17) ?
O1 Ca O3 2_556 . 170.92(16) ?
O2 Ca O3 3_566 . 89.15(17) ?
O2 Ca O3 1_565 . 86.34(18) ?
O1 Ca O3 . . 64.91(15) ?
O1 Ca O4 2_556 1_565 75.06(16) ?
O2 Ca O4 3_566 1_565 139.72(16) ?
O2 Ca O4 1_565 1_565 67.54(15) ?
O1 Ca O4 . 1_565 77.61(16) ?
O3 Ca O4 . 1_565 96.89(16) ?
O1 Ca O4 2_556 2_556 67.01(15) ?
O2 Ca O4 3_566 2_556 93.71(16) ?
O2 Ca O4 1_565 2_556 155.45(17) ?
O1 Ca O4 . 2_556 71.77(15) ?
O3 Ca O4 . 2_556 114.73(16) ?
O4 Ca O4 1_565 2_556 118.88(9) ?
O2 Te1 O1 . . 103.9(2) ?
O2 Te1 O3 . . 91.2(2) ?
O1 Te1 O3 . . 85.27(19) ?
O2 Te1 O4 . . 77.95(18) ?
O1 Te1 O4 . . 78.84(17) ?
O3 Te1 O4 . . 157.89(18) ?
O4 Te2 O5 4_565 . 100.4(2) ?
O4 Te2 O3 4_565 . 92.1(2) ?
O5 Te2 O3 . . 85.15(19) ?
O4 Te2 O5 4_565 3_666 90.1(2) ?
O5 Te2 O5 . 3_666 76.5(2) ?
O3 Te2 O5 . 3_666 161.59(18) ?
Te1 O1 Ca . 2_546 120.3(2) ?
Te1 O1 Ca . . 107.86(19) ?
Ca O1 Ca 2_546 . 113.00(18) ?
Te1 O2 Ca . 3_566 132.4(2) ?
Te1 O2 Ca . 1_545 120.6(2) ?
Ca O2 Ca 3_566 1_545 106.80(18) ?
Te1 O3 Te2 . . 123.4(2) y
Te1 O3 Ca . . 99.62(19) ?
Te2 O3 Ca . . 136.9(2) ?
Te2 O4 Te1 4_566 . 125.6(2) y
Te2 O4 Ca 4_566 1_545 120.2(2) ?
Te1 O4 Ca . 1_545 93.64(15) ?
Te2 O4 Ca 4_566 2_546 123.7(2) ?
Te1 O4 Ca . 2_546 89.37(14) ?
Ca O4 Ca 1_545 2_546 95.96(15) ?
Te2 O5 Te2 . 3_666 103.5(2) y

loop_
_geom_bond_atom_site_label_1
_geom_bond_atom_site_label_2
_geom_bond_site_symmetry_2
_geom_bond_distance
_geom_bond_publ_flag
Ca O1 2_556 2.305(4) y
Ca O2 3_566 2.326(5) y
Ca O2 1_565 2.358(5) y
Ca O1 . 2.360(5) y
Ca O3 . 2.476(5) y
Ca O4 1_565 2.554(5) y
Ca O4 2_556 2.682(5) y
Ca Te1 . 3.4183(14) ?
Ca Te1 2_556 3.6122(15) ?
Ca Te1 1_565 3.6498(15) ?
Te1 O2 . 1.832(4) y
Te1 O1 . 1.852(4) y
Te1 O3 . 1.980(5) y
Te1 O4 . 2.450(5) y
Te1 Ca 2_546 3.6122(15) ?
Te1 Ca 1_545 3.6498(15) ?
Te1 Ca 3_566 3.8095(15) ?
Te2 O4 4_565 1.854(4) y
Te2 O5 . 1.898(4) y
Te2 O3 . 2.009(5) y
Te2 O5 3_666 2.178(5) y
Te2 Te2 3_666 3.2063(10) ?
Te2 Ca 4_575 3.8366(15) ?
